data_2234362
loop_
_publ_author_name
'Nagarajaiah, H.'
'Fathima, Nikhath'
'Begum, Noor Shahina'

_publ_section_title
;
 Methyl
 2-(2-bromobenzylidene)-5-(4-hydroxyphenyl)-7-methyl-3-oxo-2,3-dihydro-5<i>H</i>-1,3-thiazolo[3,2-<i>a</i>]pyrimidine-6-carboxylate
;
_journal_coeditor_code PV2521
_journal_issue 4
_journal_name_full 'Acta Crystallographica Section E'
_journal_page_first o1257
_journal_page_last o1258
_journal_paper_doi 10.1107/S1600536812013311
_journal_volume 68
_journal_year 2012
_chemical_formula_iupac 'C22 H17 Br N2 O4 S'
_chemical_formula_moiety 'C22 H17 Br N2 O4 S'
_chemical_formula_sum 'C22 H17 Br N2 O4 S'
_chemical_formula_weight 485.35
_chemical_name_systematic
;
Methyl 2-(2-bromobenzylidene)-5-(4-hydroxyphenyl)-7-methyl-3-oxo-2,3-dihydro-
5<i>H</i>-1,3-thiazolo[3,2-<i>a</i>]pyrimidine-6-carboxylate
;
_space_group_IT_number 14
_symmetry_cell_setting monoclinic
_symmetry_space_group_name_Hall '-P 2ybc'
_symmetry_space_group_name_H-M 'P 1 21/c 1'
_atom_sites_solution_hydrogens geom
_atom_sites_solution_primary direct
_atom_sites_solution_secondary difmap
_cell_angle_alpha 90.00
_cell_angle_beta 111.229(5)
_cell_angle_gamma 90.00
_cell_formula_units_Z 4
_cell_length_a 9.851(2)
_cell_length_b 23.461(6)
_cell_length_c 9.416(2)
_cell_measurement_reflns_used 4409
_cell_measurement_temperature 296(2)
_cell_measurement_theta_max 27.00
_cell_measurement_theta_min 2.22
_cell_volume 2028.5(8)
_computing_cell_refinement 'SAINT-Plus (Bruker, 1998)'
_computing_data_collection 'SMART (Bruker, 1998)'
_computing_data_reduction 'SAINT-Plus (Bruker, 1998)'
_computing_molecular_graphics 'ORTEP-3 (Farrugia, 1997) and CAMERON (Watkin <i>et al.</i>, 1996)'
_computing_publication_material 'WinGX (Farrugia, 1999)'
_computing_structure_refinement 'SHELXL97 (Sheldrick, 2008)'
_computing_structure_solution 'SHELXS97 (Sheldrick, 2008)'
_diffrn_ambient_temperature 296(2)
_diffrn_measured_fraction_theta_full 0.997
_diffrn_measured_fraction_theta_max 0.997
_diffrn_measurement_device_type 'Bruker SMART APEX CCD detector'
_diffrn_measurement_method '\w scans'
_diffrn_radiation_monochromator graphite
_diffrn_radiation_source 'fine-focus sealed tube'
_diffrn_radiation_type MoK\a
_diffrn_radiation_wavelength 0.71073
_diffrn_reflns_av_R_equivalents 0.0535
_diffrn_reflns_av_sigmaI/netI 0.0690
_diffrn_reflns_limit_h_max 7
_diffrn_reflns_limit_h_min -12
_diffrn_reflns_limit_k_max 29
_diffrn_reflns_limit_k_min -28
_diffrn_reflns_limit_l_max 12
_diffrn_reflns_limit_l_min -11
_diffrn_reflns_number 12267
_diffrn_reflns_theta_full 27.00
_diffrn_reflns_theta_max 27.00
_diffrn_reflns_theta_min 2.22
_exptl_absorpt_coefficient_mu 2.162
_exptl_absorpt_correction_T_max 0.7236
_exptl_absorpt_correction_T_min 0.6969
_exptl_absorpt_correction_type multi-scan
_exptl_absorpt_process_details '(SADABS, Bruker, 1998)'
_exptl_crystal_colour yellow
_exptl_crystal_density_diffrn 1.589
_exptl_crystal_density_method 'not measured'
_exptl_crystal_description Block
_exptl_crystal_F_000 984
_exptl_crystal_size_max 0.18
_exptl_crystal_size_mid 0.16
_exptl_crystal_size_min 0.16
_refine_diff_density_max 1.043
_refine_diff_density_min -0.869
_refine_ls_extinction_method none
_refine_ls_goodness_of_fit_ref 1.044
_refine_ls_hydrogen_treatment constr
_refine_ls_matrix_type full
_refine_ls_number_parameters 286
_refine_ls_number_reflns 4409
_refine_ls_number_restraints 0
_refine_ls_restrained_S_all 1.044
_refine_ls_R_factor_all 0.1120
_refine_ls_R_factor_gt 0.0588
_refine_ls_shift/su_max 0.000
_refine_ls_shift/su_mean 0.000
_refine_ls_structure_factor_coef Fsqd
_refine_ls_weighting_details 'calc w=1/[\s^2^(Fo^2^)+(0.0878P)^2^] where P=(Fo^2^+2Fc^2^)/3'
_refine_ls_weighting_scheme calc
_refine_ls_wR_factor_gt 0.1394
_refine_ls_wR_factor_ref 0.1779
_reflns_number_gt 2563
_reflns_number_total 4409
_reflns_threshold_expression I>2\s(I)
_cod_data_source_file pv2521.cif
_cod_data_source_block I
_cod_original_sg_symbol_H-M 'P 21/c'
_cod_database_code 2234362
_cod_database_fobs_code 2234362

loop_
_symmetry_equiv_pos_as_xyz
'x, y, z'
'-x, y+1/2, -z+1/2'
'-x, -y, -z'
'x, -y-1/2, z-1/2'

loop_
_atom_site_type_symbol
_atom_site_label
_atom_site_fract_x
_atom_site_fract_y
_atom_site_fract_z
_atom_site_U_iso_or_equiv
_atom_site_adp_type
_atom_site_calc_flag
_atom_site_refinement_flags
_atom_site_occupancy
_atom_site_symmetry_multiplicity
_atom_site_disorder_assembly
_atom_site_disorder_group
Br Br1 0.94209(7) 0.12175(2) 0.43004(8) 0.0693(3) Uani d . 1 1 . .
S S1 0.69429(13) -0.08352(5) 0.61655(13) 0.0406(3) Uani d . 1 1 . .
O O1 0.5280(4) -0.00179(13) 0.2404(4) 0.0585(10) Uani d . 1 1 . .
O O4 0.6120(3) -0.20100(12) -0.1933(3) 0.0375(7) Uani d . 1 1 . .
H H4 0.5719 -0.1881 -0.2794 0.056 Uiso calc R 1 1 . .
N N1 0.4855(4) -0.08217(14) 0.3536(4) 0.0380(9) Uani d . 1 1 . .
N N2 0.4767(4) -0.15870(15) 0.5130(4) 0.0376(9) Uani d . 1 1 . .
C C1 0.2725(5) -0.2232(2) 0.4575(6) 0.0498(12) Uani d . 1 1 . .
H H1A 0.1688 -0.2180 0.4190 0.075 Uiso calc R 1 1 . .
H H1B 0.3083 -0.2233 0.5668 0.075 Uiso calc R 1 1 . .
H H1C 0.2955 -0.2589 0.4216 0.075 Uiso calc R 1 1 . .
C C2 0.6896(5) -0.02716(17) 0.4936(5) 0.0395(11) Uani d . 1 1 . .
C C3 0.5627(6) -0.03336(18) 0.3500(5) 0.0430(12) Uani d . 1 1 . .
C C5 0.3714(5) -0.1052(2) 0.2168(5) 0.0434(12) Uani d . 1 1 A .
H H5 0.3047 -0.0741 0.1666 0.052 Uiso calc R 1 1 . .
C C6 0.2857(5) -0.1505(2) 0.2668(5) 0.0455(12) Uani d . 1 1 . .
C C7 0.3424(5) -0.17558(19) 0.4030(5) 0.0406(11) Uani d . 1 1 A .
C C9 0.5358(5) -0.11320(17) 0.4837(5) 0.0348(10) Uani d . 1 1 . .
C C10 0.4374(5) -0.12880(17) 0.1052(5) 0.0374(10) Uani d . 1 1 . .
C C11 0.5353(5) -0.17425(18) 0.1479(5) 0.0379(10) Uani d . 1 1 A .
H H11 0.5612 -0.1893 0.2456 0.045 Uiso calc R 1 1 . .
C C12 0.5942(5) -0.19733(17) 0.0490(5) 0.0348(10) Uani d . 1 1 . .
H H12 0.6610 -0.2270 0.0803 0.042 Uiso calc R 1 1 A .
C C13 0.5535(5) -0.17610(17) -0.0963(5) 0.0347(10) Uani d . 1 1 A .
C C14 0.4570(5) -0.13072(17) -0.1407(5) 0.0387(11) Uani d . 1 1 . .
H H14 0.4306 -0.1158 -0.2386 0.046 Uiso calc R 1 1 A .
C C15 0.4003(6) -0.1078(2) -0.0394(5) 0.0466(12) Uani d . 1 1 A .
H H15 0.3356 -0.0774 -0.0699 0.056 Uiso calc R 1 1 . .
C C16 0.7832(6) 0.01649(18) 0.5097(6) 0.0474(13) Uani d . 1 1 . .
H H16 0.7560 0.0414 0.4274 0.057 Uiso calc R 1 1 . .
C C17 0.9172(6) 0.03188(19) 0.6303(6) 0.0490(13) Uani d . 1 1 . .
C C18 0.9740(6) 0.0014(2) 0.7658(6) 0.0521(13) Uani d . 1 1 . .
H H18 0.9223 -0.0296 0.7817 0.063 Uiso calc R 1 1 . .
C C19 1.1042(6) 0.0158(2) 0.8764(7) 0.0606(15) Uani d . 1 1 . .
H H19 1.1399 -0.0052 0.9660 0.073 Uiso calc R 1 1 . .
C C20 1.1822(6) 0.0617(3) 0.8549(8) 0.0702(18) Uani d . 1 1 . .
H H20 1.2711 0.0711 0.9295 0.084 Uiso calc R 1 1 . .
C C21 1.1297(7) 0.0930(2) 0.7252(8) 0.0658(17) Uani d . 1 1 . .
H H21 1.1810 0.1246 0.7121 0.079 Uiso calc R 1 1 . .
C C22 1.0006(6) 0.0778(2) 0.6137(7) 0.0571(15) Uani d . 1 1 . .
O O2A 0.0777(8) -0.2032(3) 0.1381(8) 0.0398(15) Uani d P 0.568(5) 1 A 1
O O3A 0.1029(9) -0.1203(3) 0.0273(9) 0.0478(18) Uani d P 0.568(5) 1 A 1
C C8A 0.1483(11) -0.1543(4) 0.1338(13) 0.0344(18) Uani d P 0.568(5) 1 A 1
C C4A -0.0570(9) -0.2119(4) 0.0135(11) 0.055(2) Uani d P 0.568(5) 1 A 1
H H4A1 -0.0980 -0.2479 0.0256 0.083 Uiso calc PR 0.568(5) 1 A 1
H H4A2 -0.0397 -0.2118 -0.0805 0.083 Uiso calc PR 0.568(5) 1 A 1
H H4A3 -0.1237 -0.1818 0.0119 0.083 Uiso calc PR 0.568(5) 1 A 1
O O2B 0.0944(12) -0.1436(4) 0.0420(13) 0.0398(15) Uani d P 0.432(5) 1 A 2
O O3B 0.0726(12) -0.2187(4) 0.1889(12) 0.0478(18) Uani d P 0.432(5) 1 A 2
C C8B 0.1406(17) -0.1798(6) 0.1675(17) 0.0344(18) Uani d P 0.432(5) 1 A 2
C C4B -0.0390(12) -0.1602(5) -0.0732(13) 0.055(2) Uani d P 0.432(5) 1 A 2
H H4B1 -0.0667 -0.1323 -0.1532 0.083 Uiso calc PR 0.432(5) 1 A 2
H H4B2 -0.1135 -0.1629 -0.0302 0.083 Uiso calc PR 0.432(5) 1 A 2
H H4B3 -0.0269 -0.1966 -0.1139 0.083 Uiso calc PR 0.432(5) 1 A 2

loop_
_atom_site_aniso_label
_atom_site_aniso_U_11
_atom_site_aniso_U_22
_atom_site_aniso_U_33
_atom_site_aniso_U_12
_atom_site_aniso_U_13
_atom_site_aniso_U_23
Br1 0.0943(5) 0.0404(3) 0.1033(6) -0.0081(3) 0.0720(4) -0.0062(3)
S1 0.0530(7) 0.0361(6) 0.0348(6) -0.0079(5) 0.0185(5) -0.0037(5)
O1 0.089(3) 0.0330(17) 0.056(2) 0.0130(18) 0.029(2) 0.0096(17)
O4 0.0459(19) 0.0332(16) 0.0337(16) 0.0035(13) 0.0147(15) -0.0014(13)
N1 0.050(2) 0.0355(19) 0.030(2) 0.0093(17) 0.0166(17) -0.0013(16)
N2 0.044(2) 0.041(2) 0.0301(19) -0.0043(18) 0.0160(17) -0.0071(16)
C1 0.043(3) 0.051(3) 0.060(3) -0.008(2) 0.025(2) -0.016(3)
C2 0.061(3) 0.026(2) 0.041(3) 0.004(2) 0.031(2) -0.0029(19)
C3 0.066(3) 0.023(2) 0.049(3) 0.011(2) 0.031(3) -0.002(2)
C5 0.049(3) 0.041(2) 0.036(3) 0.015(2) 0.010(2) 0.000(2)
C6 0.038(3) 0.054(3) 0.043(3) 0.009(2) 0.013(2) -0.017(2)
C7 0.043(3) 0.040(2) 0.045(3) 0.004(2) 0.023(2) -0.010(2)
C9 0.044(3) 0.034(2) 0.030(2) 0.006(2) 0.019(2) -0.0039(19)
C10 0.045(3) 0.031(2) 0.033(2) 0.0082(19) 0.011(2) -0.0016(18)
C11 0.048(3) 0.037(2) 0.028(2) 0.007(2) 0.012(2) 0.0058(19)
C12 0.041(3) 0.029(2) 0.035(2) 0.0046(19) 0.014(2) 0.0005(18)
C13 0.042(3) 0.030(2) 0.033(2) -0.0039(19) 0.016(2) -0.0048(18)
C14 0.052(3) 0.034(2) 0.029(2) 0.005(2) 0.014(2) 0.0027(19)
C15 0.064(3) 0.041(2) 0.031(2) 0.021(2) 0.012(2) 0.004(2)
C16 0.069(4) 0.024(2) 0.061(3) 0.004(2) 0.038(3) -0.005(2)
C17 0.058(3) 0.030(2) 0.071(4) -0.003(2) 0.038(3) -0.015(2)
C18 0.062(3) 0.037(3) 0.063(3) -0.010(2) 0.030(3) -0.016(3)
C19 0.066(4) 0.052(3) 0.063(4) 0.004(3) 0.023(3) -0.014(3)
C20 0.055(4) 0.071(4) 0.091(5) -0.017(3) 0.035(3) -0.050(4)
C21 0.081(5) 0.049(3) 0.092(5) -0.014(3) 0.060(4) -0.031(3)
C22 0.069(4) 0.037(3) 0.086(4) -0.008(3) 0.053(3) -0.023(3)
O2A 0.031(3) 0.038(4) 0.048(3) -0.006(3) 0.012(3) 0.003(3)
O3A 0.055(4) 0.027(3) 0.055(4) -0.004(3) 0.013(3) 0.002(3)
C8A 0.037(4) 0.019(5) 0.045(5) 0.015(5) 0.013(4) 0.001(5)
C4A 0.036(4) 0.057(4) 0.063(5) 0.000(3) 0.006(4) 0.013(4)
O2B 0.031(3) 0.038(4) 0.048(3) -0.006(3) 0.012(3) 0.003(3)
O3B 0.055(4) 0.027(3) 0.055(4) -0.004(3) 0.013(3) 0.002(3)
C8B 0.037(4) 0.019(5) 0.045(5) 0.015(5) 0.013(4) 0.001(5)
C4B 0.036(4) 0.057(4) 0.063(5) 0.000(3) 0.006(4) 0.013(4)

loop_
_atom_type_symbol
_atom_type_description
_atom_type_scat_dispersion_real
_atom_type_scat_dispersion_imag
_atom_type_scat_source
C C 0.0033 0.0016 'International Tables Vol C Tables 4.2.6.8 and 6.1.1.4'
H H 0.0000 0.0000 'International Tables Vol C Tables 4.2.6.8 and 6.1.1.4'
Br Br -0.2901 2.4595 'International Tables Vol C Tables 4.2.6.8 and 6.1.1.4'
N N 0.0061 0.0033 'International Tables Vol C Tables 4.2.6.8 and 6.1.1.4'
O O 0.0106 0.0060 'International Tables Vol C Tables 4.2.6.8 and 6.1.1.4'
S S 0.1246 0.1234 'International Tables Vol C Tables 4.2.6.8 and 6.1.1.4'

loop_
_geom_angle_atom_site_label_1
_geom_angle_atom_site_label_2
_geom_angle_atom_site_label_3
_geom_angle
C2 S1 C9 91.4(2)
C13 O4 H4 109.5
C9 N1 C3 116.3(4)
C9 N1 C5 120.5(4)
C3 N1 C5 122.4(4)
C9 N2 C7 116.8(4)
C7 C1 H1A 109.5
C7 C1 H1B 109.5
H1A C1 H1B 109.5
C7 C1 H1C 109.5
H1A C1 H1C 109.5
H1B C1 H1C 109.5
C16 C2 C3 119.6(4)
C16 C2 S1 130.3(4)
C3 C2 S1 110.0(3)
O1 C3 N1 122.6(5)
O1 C3 C2 127.0(4)
N1 C3 C2 110.5(4)
N1 C5 C10 110.8(4)
N1 C5 C6 108.5(4)
C10 C5 C6 112.2(4)
N1 C5 H5 108.4
C10 C5 H5 108.4
C6 C5 H5 108.4
C7 C6 C8A 136.4(6)
C7 C6 C5 121.0(4)
C8A C6 C5 102.7(5)
C7 C6 C8B 110.8(7)
C5 C6 C8B 127.6(7)
C6 C7 N2 122.4(4)
C6 C7 C1 125.0(5)
N2 C7 C1 112.6(4)
N2 C9 N1 126.2(4)
N2 C9 S1 122.0(3)
N1 C9 S1 111.8(3)
C15 C10 C11 118.0(4)
C15 C10 C5 121.9(4)
C11 C10 C5 120.1(4)
C12 C11 C10 121.5(4)
C12 C11 H11 119.2
C10 C11 H11 119.2
C13 C12 C11 119.3(4)
C13 C12 H12 120.3
C11 C12 H12 120.3
C12 C13 O4 117.8(4)
C12 C13 C14 120.0(4)
O4 C13 C14 122.2(4)
C15 C14 C13 119.7(4)
C15 C14 H14 120.1
C13 C14 H14 120.1
C10 C15 C14 121.3(4)
C10 C15 H15 119.3
C14 C15 H15 119.3
C2 C16 C17 132.3(5)
C2 C16 H16 113.9
C17 C16 H16 113.9
C18 C17 C22 116.2(5)
C18 C17 C16 122.8(5)
C22 C17 C16 120.9(5)
C19 C18 C17 121.6(5)
C19 C18 H18 119.2
C17 C18 H18 119.2
C18 C19 C20 120.0(6)
C18 C19 H19 120.0
C20 C19 H19 120.0
C21 C20 C19 120.3(6)
C21 C20 H20 119.9
C19 C20 H20 119.9
C20 C21 C22 119.5(6)
C20 C21 H21 120.2
C22 C21 H21 120.3
C21 C22 C17 122.4(6)
C21 C22 Br1 116.3(4)
C17 C22 Br1 121.3(4)
C8A O2A C4A 115.6(8)
O3A C8A O2A 122.4(10)
O3A C8A C6 127.0(9)
O2A C8A C6 110.5(8)
O2A C4A H4A1 109.5
O2A C4A H4A2 109.5
H4A1 C4A H4A2 109.5
O2A C4A H4A3 109.5
H4A1 C4A H4A3 109.5
H4A2 C4A H4A3 109.5
C8B O2B C4B 114.1(10)
O3B C8B O2B 125.5(14)
O3B C8B C6 133.4(12)
O2B C8B C6 100.8(10)
O2B C4B H4B1 109.5
O2B C4B H4B2 109.5
H4B1 C4B H4B2 109.5
O2B C4B H4B3 109.5
H4B1 C4B H4B3 109.5
H4B2 C4B H4B3 109.5

loop_
_geom_bond_atom_site_label_1
_geom_bond_atom_site_label_2
_geom_bond_distance
Br1 C22 1.915(6)
S1 C2 1.747(4)
S1 C9 1.753(5)
O1 C3 1.215(5)
O4 C13 1.374(5)
O4 H4 0.8200
N1 C9 1.355(5)
N1 C3 1.382(6)
N1 C5 1.472(6)
N2 C9 1.293(5)
N2 C7 1.410(6)
C1 C7 1.497(6)
C1 H1A 0.9600
C1 H1B 0.9600
C1 H1C 0.9600
C2 C16 1.349(6)
C2 C3 1.479(7)
C5 C10 1.527(6)
C5 C6 1.534(7)
C5 H5 0.9800
C6 C7 1.336(7)
C6 C8A 1.477(12)
C6 C8B 1.556(17)
C10 C15 1.367(6)
C10 C11 1.396(6)
C11 C12 1.374(6)
C11 H11 0.9300
C12 C13 1.373(6)
C12 H12 0.9300
C13 C14 1.387(6)
C14 C15 1.377(7)
C14 H14 0.9300
C15 H15 0.9300
C16 C17 1.441(7)
C16 H16 0.9300
C17 C18 1.392(7)
C17 C22 1.397(7)
C18 C19 1.370(7)
C18 H18 0.9300
C19 C20 1.378(8)
C19 H19 0.9300
C20 C21 1.357(9)
C20 H20 0.9300
C21 C22 1.371(8)
C21 H21 0.9300
O2A C8A 1.348(11)
O2A C4A 1.432(11)
O3A C8A 1.232(12)
C4A H4A1 0.9600
C4A H4A2 0.9600
C4A H4A3 0.9600
O2B C8B 1.391(17)
O2B C4B 1.423(15)
O3B C8B 1.192(17)
C4B H4B1 0.9600
C4B H4B2 0.9600
C4B H4B3 0.9600

loop_
_geom_hbond_atom_site_label_D
_geom_hbond_atom_site_label_H
_geom_hbond_atom_site_label_A
_geom_hbond_site_symmetry_A
_geom_hbond_distance_DH
_geom_hbond_distance_HA
_geom_hbond_distance_DA
_geom_hbond_angle_DHA
O4 H4 N2 1_554 0.82 1.96 2.782(4) 178
C4B H4B1 S1 1_454 0.96 2.80 3.621(12) 144
C1 H1C Cg1 4_454 0.96 2.78 3.585(5) 142
